data_7104799
loop_
_publ_author_name
'Godard, Cyril'
'Duckett, Simon B.'
'Parsons, Simon'
'Perutz, Robin N.'

_publ_section_title
;
 Dipyridylketone binding and subsequent C--C bond insertion reactions at
 cyclopentadienylrhodium
;
_journal_coden_ASTM CHCOFS
_journal_issue 18
_journal_name_full
;
 Chemical Communications (Cambridge, United Kingdom)
;
_journal_page_first 2332
_journal_page_last 2333
_journal_paper_doi 10.1039/b306877c
_journal_year 2003
_chemical_formula_moiety '[CpRh(PyrCOPry)]'
_chemical_formula_sum 'C16 H13 N2 O Rh'
_chemical_formula_weight 352.19
_space_group_IT_number 14
_symmetry_cell_setting monoclinic
_symmetry_space_group_name_Hall '-P 2yn'
_symmetry_space_group_name_H-M 'P 1 21/n 1'
_atom_sites_solution_hydrogens geom
_atom_sites_solution_primary Patterson
_atom_sites_solution_secondary difmap
_audit_creation_method SHELXL-97
_cell_angle_alpha 90.0000(15)
_cell_angle_beta 100.5909(15)
_cell_angle_gamma 90.0000(13)
_cell_formula_units_Z 4
_cell_length_a 12.0676(12)
_cell_length_b 5.5804(6)
_cell_length_c 19.407(2)
_cell_measurement_reflns_used 5422
_cell_measurement_temperature 150(2)
_cell_measurement_theta_max 29
_cell_measurement_theta_min 3
_cell_volume 1284.7(2)
_computing_cell_refinement 'Bruker SMART'
_computing_data_collection 'Bruker SMART'
_computing_data_reduction 'Bruker SAINT'
_computing_molecular_graphics 'Bruker SHELXTL'
_computing_publication_material 'Bruker SHELXTL'
_computing_structure_refinement 'SHELXL-97 (Sheldrick, 1997)'
_computing_structure_solution Dirdif
_diffrn_ambient_temperature 150(2)
_diffrn_measured_fraction_theta_full 0.911
_diffrn_measured_fraction_theta_max 0.911
_diffrn_measurement_device_type 'CCD area detector'
_diffrn_measurement_method 'phi and omega scans'
_diffrn_radiation_monochromator graphite
_diffrn_radiation_source 'fine-focus sealed tube'
_diffrn_radiation_type MoK\a
_diffrn_radiation_wavelength 0.71073
_diffrn_reflns_av_R_equivalents 0.0210
_diffrn_reflns_av_sigmaI/netI 0.0280
_diffrn_reflns_limit_h_max 15
_diffrn_reflns_limit_h_min -15
_diffrn_reflns_limit_k_max 7
_diffrn_reflns_limit_k_min -7
_diffrn_reflns_limit_l_max 16
_diffrn_reflns_limit_l_min -25
_diffrn_reflns_number 7664
_diffrn_reflns_theta_full 28.89
_diffrn_reflns_theta_max 28.89
_diffrn_reflns_theta_min 1.85
_exptl_absorpt_coefficient_mu 1.324
_exptl_absorpt_correction_T_max 0.862
_exptl_absorpt_correction_T_min 0.672
_exptl_absorpt_correction_type multi-scan
_exptl_absorpt_process_details Sadabs
_exptl_crystal_colour Blue
_exptl_crystal_density_diffrn 1.821
_exptl_crystal_density_meas 0
_exptl_crystal_density_method 'not measured'
_exptl_crystal_description block
_exptl_crystal_F_000 704
_exptl_crystal_size_max 0.58
_exptl_crystal_size_mid 0.23
_exptl_crystal_size_min 0.13
_refine_diff_density_max 0.582
_refine_diff_density_min -0.350
_refine_diff_density_rms 0.091
_refine_ls_extinction_coef 0.0008(2)
_refine_ls_extinction_expression Fc^*^=kFc[1+0.001xFc^2^\l^3^/sin(2\q)]^-1/4^
_refine_ls_extinction_method SHELXL
_refine_ls_goodness_of_fit_ref 1.115
_refine_ls_hydrogen_treatment riding
_refine_ls_matrix_type full
_refine_ls_number_parameters 182
_refine_ls_number_reflns 3087
_refine_ls_number_restraints 0
_refine_ls_restrained_S_all 1.115
_refine_ls_R_factor_all 0.0296
_refine_ls_R_factor_gt 0.0270
_refine_ls_shift/su_max 0.000
_refine_ls_shift/su_mean 0.000
_refine_ls_structure_factor_coef Fsqd
_refine_ls_weighting_details 'calc w=1/[\s^2^(Fo^2^)+(0.0268P)^2^+0.7308P] where P=(Fo^2^+2Fc^2^)/3'
_refine_ls_weighting_scheme calc
_refine_ls_wR_factor_gt 0.0624
_refine_ls_wR_factor_ref 0.0636
_reflns_number_gt 2875
_reflns_number_total 3087
_reflns_threshold_expression >2sigma(I)
_cod_data_source_file b306877c.txt
_cod_data_source_block rhcg01
_cod_depositor_comments
;
The following automatic conversions were performed:
'_symmetry_cell_setting' value 'Monoclinic' changed to 'monoclinic'
according to '/home/saulius/struct/CIF-dictionaries/cif_core.dic'
dictionary named 'cif_core.dic' version 2.4.1 from
2010-06-29.

'_exptl_absorpt_correction_type' value 'Multiscan' changed to
'multi-scan' according to
'/home/saulius/struct/CIF-dictionaries/cif_core.dic' dictionary named
'cif_core.dic' version 2.4.1 from 2010-06-29.

Automatic conversion script
Id: cif_fix_enum 1527 2010-12-29 10:47:43Z saulius 

The following automatic conversions were performed:

'_atom_sites_solution_hydrogens' value 'geometric' was changed to
'geom'.

Automatic conversion script
Id: cif_fix_values 6452 2018-10-05 10:23:21Z andrius 
;
_cod_original_sg_symbol_H-M P21/n
_cod_database_code 7104799

loop_
_symmetry_equiv_pos_as_xyz
'x, y, z'
'-x+1/2, y+1/2, -z+1/2'
'-x, -y, -z'
'x-1/2, -y-1/2, z-1/2'

loop_
_atom_site_label
_atom_site_type_symbol
_atom_site_fract_x
_atom_site_fract_y
_atom_site_fract_z
_atom_site_U_iso_or_equiv
_atom_site_adp_type
_atom_site_occupancy
_atom_site_symmetry_multiplicity
_atom_site_calc_flag
_atom_site_refinement_flags
_atom_site_disorder_assembly
_atom_site_disorder_group
Rh1 Rh 0.021108(13) 0.08564(3) 0.332340(9) 0.01726(7) Uani 1 1 d . . .
N1 N 0.18683(16) 0.1271(3) 0.34583(10) 0.0183(4) Uani 1 1 d . . .
C2 C 0.2415(2) 0.2977(5) 0.31476(13) 0.0246(5) Uani 1 1 d . . .
H2 H 0.1980 0.4041 0.2823 0.030 Uiso 1 1 calc R . .
C3 C 0.3558(2) 0.3227(5) 0.32807(14) 0.0282(6) Uani 1 1 d . . .
H3 H 0.3908 0.4436 0.3050 0.034 Uiso 1 1 calc R . .
C4 C 0.4215(2) 0.1678(5) 0.37632(14) 0.0269(5) Uani 1 1 d . . .
H4 H 0.5012 0.1844 0.3866 0.032 Uiso 1 1 calc R . .
C5 C 0.36969(19) -0.0063(5) 0.40814(13) 0.0226(5) Uani 1 1 d . . .
H5 H 0.4135 -0.1122 0.4406 0.027 Uiso 1 1 calc R . .
C6 C 0.25101(19) -0.0297(4) 0.39304(12) 0.0185(5) Uani 1 1 d . . .
C7 C 0.18335(18) -0.1954(4) 0.42134(12) 0.0184(5) Uani 1 1 d . . .
O9 O 0.07482(13) -0.1734(3) 0.40013(8) 0.0197(3) Uani 1 1 d . . .
C9 C 0.21990(19) -0.3919(4) 0.47046(12) 0.0193(5) Uani 1 1 d . . .
N10 N 0.32981(17) -0.4096(4) 0.50056(11) 0.0249(5) Uani 1 1 d . . .
C11 C 0.3598(2) -0.5951(5) 0.54365(14) 0.0276(6) Uani 1 1 d . . .
H11 H 0.4372 -0.6104 0.5644 0.033 Uiso 1 1 calc R . .
C12 C 0.2862(2) -0.7650(5) 0.55992(13) 0.0265(5) Uani 1 1 d . . .
H12 H 0.3123 -0.8928 0.5910 0.032 Uiso 1 1 calc R . .
C13 C 0.1735(2) -0.7452(5) 0.52992(12) 0.0243(5) Uani 1 1 d . . .
H13 H 0.1202 -0.8586 0.5403 0.029 Uiso 1 1 calc R . .
C14 C 0.1402(2) -0.5579(4) 0.48475(12) 0.0212(5) Uani 1 1 d . . .
H14 H 0.0632 -0.5412 0.4633 0.025 Uiso 1 1 calc R . .
C15 C -0.0769(2) 0.4079(5) 0.30537(18) 0.0385(8) Uani 1 1 d . . .
H15 H -0.0506 0.5626 0.3210 0.046 Uiso 1 1 calc R . .
C16 C -0.0578(2) 0.2916(5) 0.24337(15) 0.0349(7) Uani 1 1 d . . .
H16 H -0.0149 0.3536 0.2110 0.042 Uiso 1 1 calc R . .
C17 C -0.1135(2) 0.0689(5) 0.23827(13) 0.0254(5) Uani 1 1 d . . .
H17 H -0.1182 -0.0426 0.2009 0.030 Uiso 1 1 calc R . .
C18 C -0.16110(19) 0.0421(4) 0.29917(13) 0.0221(5) Uani 1 1 d . . .
H18 H -0.1999 -0.0956 0.3110 0.026 Uiso 1 1 calc R . .
C19 C -0.1415(2) 0.2535(5) 0.33951(14) 0.0300(6) Uani 1 1 d . . .
H19 H -0.1673 0.2857 0.3820 0.036 Uiso 1 1 calc R . .

loop_
_atom_site_aniso_label
_atom_site_aniso_U_11
_atom_site_aniso_U_22
_atom_site_aniso_U_33
_atom_site_aniso_U_23
_atom_site_aniso_U_13
_atom_site_aniso_U_12
Rh1 0.01522(11) 0.01586(11) 0.01906(11) 0.00121(7) -0.00117(7) -0.00039(6)
N1 0.0166(9) 0.0189(10) 0.0191(10) -0.0015(8) 0.0025(7) -0.0008(7)
C2 0.0277(12) 0.0235(13) 0.0229(12) 0.0013(10) 0.0053(10) -0.0028(10)
C3 0.0262(13) 0.0312(14) 0.0291(14) 0.0005(11) 0.0101(10) -0.0070(10)
C4 0.0180(11) 0.0305(14) 0.0328(14) -0.0058(11) 0.0063(10) -0.0036(10)
C5 0.0176(11) 0.0243(12) 0.0253(13) -0.0042(10) 0.0028(9) 0.0019(9)
C6 0.0181(11) 0.0184(11) 0.0186(11) -0.0034(9) 0.0024(9) 0.0008(8)
C7 0.0162(10) 0.0185(12) 0.0191(11) -0.0028(9) 0.0000(8) 0.0012(8)
O9 0.0155(7) 0.0194(8) 0.0223(8) 0.0028(7) -0.0019(6) 0.0005(6)
C9 0.0199(11) 0.0184(12) 0.0186(11) -0.0026(9) 0.0008(9) 0.0036(8)
N10 0.0211(10) 0.0235(11) 0.0277(11) 0.0013(8) -0.0016(8) 0.0030(8)
C11 0.0233(12) 0.0291(14) 0.0261(13) 0.0003(10) -0.0067(10) 0.0076(10)
C12 0.0353(14) 0.0235(13) 0.0188(12) 0.0020(10) -0.0002(10) 0.0077(11)
C13 0.0314(13) 0.0230(12) 0.0187(11) -0.0004(10) 0.0051(10) 0.0000(10)
C14 0.0207(11) 0.0246(13) 0.0179(11) -0.0019(9) 0.0023(9) 0.0028(9)
C15 0.0303(14) 0.0163(13) 0.058(2) 0.0041(12) -0.0205(14) 0.0010(10)
C16 0.0216(12) 0.0418(17) 0.0379(16) 0.0227(13) -0.0035(11) -0.0029(11)
C17 0.0187(11) 0.0339(15) 0.0211(12) -0.0020(10) -0.0032(9) 0.0042(10)
C18 0.0156(11) 0.0226(12) 0.0261(13) 0.0040(10) -0.0010(9) 0.0013(9)
C19 0.0239(12) 0.0334(15) 0.0290(13) -0.0058(11) -0.0050(10) 0.0119(11)

loop_
_atom_type_symbol
_atom_type_description
_atom_type_scat_dispersion_real
_atom_type_scat_dispersion_imag
_atom_type_scat_source
C C 0.0033 0.0016 'International Tables Vol C Tables 4.2.6.8 and 6.1.1.4'
H H 0.0000 0.0000 'International Tables Vol C Tables 4.2.6.8 and 6.1.1.4'
N N 0.0061 0.0033 'International Tables Vol C Tables 4.2.6.8 and 6.1.1.4'
O O 0.0106 0.0060 'International Tables Vol C Tables 4.2.6.8 and 6.1.1.4'
Rh Rh -1.1178 0.9187 'International Tables Vol C Tables 4.2.6.8 and 6.1.1.4'

loop_
_geom_angle_atom_site_label_1
_geom_angle_atom_site_label_2
_geom_angle_atom_site_label_3
_geom_angle
_geom_angle_site_symmetry_1
_geom_angle_site_symmetry_3
_geom_angle_publ_flag
O9 Rh1 N1 78.38(7) . . ?
O9 Rh1 C16 165.36(10) . . ?
N1 Rh1 C16 109.37(9) . . ?
O9 Rh1 C15 149.84(11) . . ?
N1 Rh1 C15 115.37(10) . . ?
C16 Rh1 C15 38.55(12) . . ?
O9 Rh1 C18 107.62(8) . . ?
N1 Rh1 C18 170.65(9) . . ?
C16 Rh1 C18 63.21(10) . . ?
C15 Rh1 C18 62.99(10) . . ?
O9 Rh1 C19 117.06(9) . . ?
N1 Rh1 C19 146.23(9) . . ?
C16 Rh1 C19 63.51(11) . . ?
C15 Rh1 C19 37.58(12) . . ?
C18 Rh1 C19 37.51(9) . . ?
O9 Rh1 C17 128.19(8) . . ?
N1 Rh1 C17 133.17(9) . . ?
C16 Rh1 C17 37.66(10) . . ?
C15 Rh1 C17 63.21(10) . . ?
C18 Rh1 C17 37.48(9) . . ?
C19 Rh1 C17 62.75(10) . . ?
C2 N1 C6 118.3(2) . . ?
C2 N1 Rh1 125.63(16) . . ?
C6 N1 Rh1 116.01(15) . . ?
N1 C2 C3 122.9(2) . . ?
C2 C3 C4 119.3(2) . . ?
C5 C4 C3 119.4(2) . . ?
C4 C5 C6 120.2(2) . . ?
N1 C6 C7 112.08(19) . . ?
N1 C6 C5 119.8(2) . . ?
C7 C6 C5 128.1(2) . . ?
O9 C7 C6 115.8(2) . . ?
O9 C7 C9 116.1(2) . . ?
C6 C7 C9 128.1(2) . . ?
C7 O9 Rh1 117.71(15) . . ?
N10 C9 C14 121.5(2) . . ?
N10 C9 C7 119.3(2) . . ?
C14 C9 C7 119.2(2) . . ?
C11 N10 C9 117.3(2) . . ?
N10 C11 C12 124.4(2) . . ?
C11 C12 C13 118.4(2) . . ?
C14 C13 C12 118.6(2) . . ?
C13 C14 C9 119.9(2) . . ?
C19 C15 C16 108.0(2) . . ?
C19 C15 Rh1 72.72(15) . . ?
C16 C15 Rh1 70.09(15) . . ?
C17 C16 C15 108.2(2) . . ?
C17 C16 Rh1 73.69(15) . . ?
C15 C16 Rh1 71.37(15) . . ?
C16 C17 C18 107.3(2) . . ?
C16 C17 Rh1 68.65(14) . . ?
C18 C17 Rh1 70.36(14) . . ?
C19 C18 C17 108.9(2) . . ?
C19 C18 Rh1 71.79(14) . . ?
C17 C18 Rh1 72.16(13) . . ?
C15 C19 C18 107.5(3) . . ?
C15 C19 Rh1 69.70(15) . . ?
C18 C19 Rh1 70.70(14) . . ?

loop_
_geom_bond_atom_site_label_1
_geom_bond_atom_site_label_2
_geom_bond_distance
_geom_bond_site_symmetry_2
_geom_bond_publ_flag
Rh1 O9 1.9816(16) . ?
Rh1 N1 1.9822(19) . ?
Rh1 C16 2.146(3) . ?
Rh1 C15 2.163(3) . ?
Rh1 C18 2.188(2) . ?
Rh1 C19 2.202(2) . ?
Rh1 C17 2.211(2) . ?
N1 C2 1.361(3) . ?
N1 C6 1.394(3) . ?
C2 C3 1.363(3) . ?
C3 C4 1.407(4) . ?
C4 C5 1.363(4) . ?
C5 C6 1.414(3) . ?
C6 C7 1.410(3) . ?
C7 O9 1.304(3) . ?
C7 C9 1.467(3) . ?
C9 N10 1.351(3) . ?
C9 C14 1.400(3) . ?
N10 C11 1.338(3) . ?
C11 C12 1.375(4) . ?
C12 C13 1.382(3) . ?
C13 C14 1.376(3) . ?
C15 C19 1.407(4) . ?
C15 C16 1.422(5) . ?
C16 C17 1.408(4) . ?
C17 C18 1.413(4) . ?
C18 C19 1.412(4) . ?
